data_7121764
loop_
_publ_author_name
'Abe, Hideki'
'Fujimaki, Mitsuru'
'Nakagawa, Eri'
'Kobayashi, Toyoharu'
'Ito, Hisanaka'

_publ_section_title
;
 Enantioselective total synthesis of sagittacin E and related natural
 products.
;
_journal_issue 48
_journal_name_full 'Chemical communications (Cambridge, England)'
_journal_page_first 6165
_journal_page_last 6168
_journal_paper_doi 10.1039/c8cc03438a
_journal_volume 54
_journal_year 2018
_chemical_absolute_configuration unk
_chemical_formula_moiety 'C21 H23 N O5'
_chemical_formula_sum 'C21 H23 N O5'
_chemical_formula_weight 369.40
_space_group_crystal_system orthorhombic
_space_group_IT_number 19
_space_group_name_Hall 'P 2ac 2ab'
_space_group_name_H-M_alt 'P 21 21 21'
_symmetry_space_group_name_Hall 'P 2ac 2ab'
_symmetry_space_group_name_H-M 'P 21 21 21'
_atom_sites_solution_hydrogens geom
_audit_creation_date 2016-12-16
_audit_creation_method SHELXL-2014
_audit_update_record
;
2018-04-09 deposited with the CCDC.
2018-05-23 downloaded from the CCDC.
;
_cell_angle_alpha 90
_cell_angle_beta 90
_cell_angle_gamma 90
_cell_formula_units_Z 4
_cell_length_a 7.1336(5)
_cell_length_b 12.7135(8)
_cell_length_c 20.4017(14)
_cell_measurement_temperature 90
_cell_volume 1850.3(2)
_computing_cell_refinement 'APEX2 V2014.11-0 (Bruker AXS Inc.,2014)'
_computing_data_collection 'APEX2 V2014.11-0 (Bruker AXS Inc.,2014)'
_computing_data_reduction 'SAINT V8.34a (Bruker AXS Inc., 2013)'
_computing_molecular_graphics 'Platon (A.L.Spek, 2003)'
_computing_publication_material
;
pubCIF (Westrip, 2010) and enCIFer (Allen et al. 2004)
;
_computing_structure_refinement 'SHELXL-2014/7 (Sheldrick, 2014)'
_computing_structure_solution 'SHELXTL XT Intrinsic Phasing (Sheldrick, 2013)'
_diffrn_ambient_temperature 90
_diffrn_detector_area_resol_mean 8.333
_diffrn_measured_fraction_theta_full 0.999
_diffrn_measured_fraction_theta_max 0.999
_diffrn_measurement_device_type 'Bruker SMART APEX II CCD'
_diffrn_measurement_method 'phi and omega scans'
_diffrn_radiation_monochromator 'Bruker Helios multilayer confocal mirror'
_diffrn_radiation_type MoK\a
_diffrn_radiation_wavelength 0.71073
_diffrn_reflns_av_R_equivalents 0.0256
_diffrn_reflns_av_unetI/netI 0.0307
_diffrn_reflns_Laue_measured_fraction_full 0.999
_diffrn_reflns_Laue_measured_fraction_max 0.999
_diffrn_reflns_limit_h_max 6
_diffrn_reflns_limit_h_min -8
_diffrn_reflns_limit_k_max 14
_diffrn_reflns_limit_k_min -15
_diffrn_reflns_limit_l_max 23
_diffrn_reflns_limit_l_min -24
_diffrn_reflns_number 9161
_diffrn_reflns_point_group_measured_fraction_full 0.999
_diffrn_reflns_point_group_measured_fraction_max 0.999
_diffrn_reflns_theta_full 25.000
_diffrn_reflns_theta_max 25.026
_diffrn_reflns_theta_min 1.887
_diffrn_source 'rotating anode'
_diffrn_source_type 'Bruker TXS fine-focus rotating anode'
_exptl_absorpt_coefficient_mu 0.095
_exptl_absorpt_correction_T_max 0.994
_exptl_absorpt_correction_T_min 0.948
_exptl_absorpt_correction_type numerical
_exptl_absorpt_process_details
;
Crystal Faces plugin in Bruker APEX2 software
;
_exptl_crystal_colour colurless
_exptl_crystal_density_diffrn 1.326
_exptl_crystal_description block
_exptl_crystal_F_000 784
_exptl_crystal_size_max 0.129
_exptl_crystal_size_mid 0.116
_exptl_crystal_size_min 0.061
_refine_diff_density_max 0.206
_refine_diff_density_min -0.174
_refine_diff_density_rms 0.036
_refine_ls_abs_structure_details
;
 Flack x determined using 1200 quotients [(I+)-(I-)]/[(I+)+(I-)]
 (Parsons, Flack and Wagner, Acta Cryst. B69 (2013) 249-259).
;
_refine_ls_abs_structure_Flack -0.2(5)
_refine_ls_extinction_method none
_refine_ls_goodness_of_fit_ref 1.030
_refine_ls_hydrogen_treatment constr
_refine_ls_matrix_type full
_refine_ls_number_parameters 247
_refine_ls_number_reflns 3284
_refine_ls_number_restraints 174
_refine_ls_restrained_S_all 1.165
_refine_ls_R_factor_all 0.0378
_refine_ls_R_factor_gt 0.0348
_refine_ls_shift/su_max 0.000
_refine_ls_shift/su_mean 0.000
_refine_ls_structure_factor_coef Fsqd
_refine_ls_weighting_details 'w=1/[\s^2^(Fo^2^)+(0.0471P)^2^+0.3742P] where P=(Fo^2^+2Fc^2^)/3'
_refine_ls_weighting_scheme calc
_refine_ls_wR_factor_gt 0.0843
_refine_ls_wR_factor_ref 0.0867
_reflns_Friedel_coverage 0.721
_reflns_Friedel_fraction_full 0.999
_reflns_Friedel_fraction_max 0.999
_reflns_number_gt 3080
_reflns_number_total 3284
_reflns_threshold_expression 'I > 2\s(I)'
_cod_data_source_file c8cc03438a2.cif
_cod_data_source_block P212121_a
_cod_depositor_comments 'Adding full bibliography for 7121764--7121766.cif.'
_cod_database_code 7121764
_publcif_datablock.id {5f8c759e-5ca4-48a4-aaf5-671621297cc5}

_shelx_space_group_comment
;
The symmetry employed for this shelxl refinement is uniquely defined
by the following loop, which should always be used as a source of
symmetry information in preference to the above space-group names.
They are only intended as comments.
;
_shelx_estimated_absorpt_t_min 0.988
_shelx_estimated_absorpt_t_max 0.994

loop_
_space_group_symop_operation_xyz
'x, y, z'
'-x+1/2, -y, z+1/2'
'-x, y+1/2, -z+1/2'
'x+1/2, -y+1/2, -z'

loop_
_atom_site_label
_atom_site_type_symbol
_atom_site_fract_x
_atom_site_fract_y
_atom_site_fract_z
_atom_site_U_iso_or_equiv
_atom_site_adp_type
_atom_site_occupancy
_atom_site_site_symmetry_order
_atom_site_calc_flag
_atom_site_refinement_flags_posn
_atom_site_refinement_flags_adp
C1 C 0.8614(3) 0.94407(18) 0.15686(11) 0.0180(4) Uani 1 1 d . U
C2 C 0.8293(4) 1.02039(18) 0.21190(11) 0.0184(4) Uani 1 1 d . U
H2A H 0.9461 1.0275 0.2378 0.022 Uiso 1 1 calc R U
H2B H 0.7987 1.0903 0.1934 0.022 Uiso 1 1 calc R U
C3 C 0.6737(3) 0.98600(18) 0.25616(11) 0.0177(4) Uani 1 1 d . U
H3 H 0.6413 1.0317 0.2912 0.021 Uiso 1 1 calc R U
C4 C 0.5771(3) 0.89716(17) 0.25074(11) 0.0175(4) Uani 1 1 d . U
C5 C 0.4054(4) 0.88360(18) 0.29307(11) 0.0194(4) Uani 1 1 d . U
H5 H 0.3825 0.9503 0.3178 0.023 Uiso 1 1 calc R U
C6 C 0.2336(3) 0.85839(18) 0.25228(12) 0.0207(4) Uani 1 1 d . U
H6A H 0.1947 0.9222 0.2280 0.025 Uiso 1 1 calc R U
H6B H 0.1294 0.8381 0.2818 0.025 Uiso 1 1 calc R U
C7 C 0.2692(4) 0.76982(18) 0.20382(12) 0.0199(4) Uani 1 1 d . U
H7A H 0.1550 0.7581 0.1773 0.024 Uiso 1 1 calc R U
H7B H 0.2960 0.7042 0.2282 0.024 Uiso 1 1 calc R U
C8 C 0.4340(3) 0.79432(18) 0.15816(11) 0.0188(4) Uani 1 1 d . U
H8 H 0.4033 0.8621 0.1357 0.023 Uiso 1 1 calc R U
C9 C 0.6186(3) 0.81414(17) 0.19851(11) 0.0177(4) Uani 1 1 d . U
C10 C 0.7681(3) 0.85377(17) 0.15205(11) 0.0174(4) Uani 1 1 d . U
H10 H 0.7983 0.8099 0.1159 0.021 Uiso 1 1 calc R U
C11 C 1.0058(4) 0.97553(18) 0.10780(11) 0.0194(4) Uani 1 1 d . U
C12 C 1.0296(4) 0.9124(2) 0.04591(12) 0.0241(5) Uani 1 1 d . U
H12A H 1.1238 0.9460 0.0179 0.036 Uiso 1 1 calc R U
H12B H 0.9098 0.9091 0.0225 0.036 Uiso 1 1 calc R U
H12C H 1.0706 0.8410 0.0570 0.036 Uiso 1 1 calc R U
C13 C 0.4244(4) 0.82221(19) 0.40404(11) 0.0201(4) Uani 1 1 d . U
C14 C 0.4388(3) 0.72781(18) 0.44765(11) 0.0195(4) Uani 1 1 d . U
C15 C 0.4178(4) 0.7429(2) 0.51506(11) 0.0213(4) Uani 1 1 d . U
H15 H 0.3921 0.8112 0.5317 0.026 Uiso 1 1 calc R U
C16 C 0.4342(3) 0.65894(19) 0.55774(12) 0.0216(4) Uani 1 1 d . U
H16 H 0.4200 0.6686 0.6037 0.026 Uiso 1 1 calc R U
C17 C 0.4717(4) 0.56055(19) 0.53191(11) 0.0207(4) Uani 1 1 d . U
C18 C 0.4906(4) 0.54324(19) 0.46527(11) 0.0202(4) Uani 1 1 d . U
H18 H 0.5141 0.4745 0.4489 0.024 Uiso 1 1 calc R U
C19 C 0.4747(3) 0.62737(18) 0.42305(12) 0.0194(4) Uani 1 1 d . U
H19 H 0.4883 0.6170 0.3772 0.023 Uiso 1 1 calc R U
C20 C 0.4532(4) 0.71125(18) 0.10435(12) 0.0230(5) Uani 1 1 d . U
H20A H 0.4875 0.6436 0.1241 0.035 Uiso 1 1 calc R U
H20B H 0.5509 0.7328 0.0734 0.035 Uiso 1 1 calc R U
H20C H 0.3336 0.7040 0.0811 0.035 Uiso 1 1 calc R U
C21 C 0.6938(3) 0.71218(18) 0.23030(12) 0.0187(5) Uani 1 1 d . U
H21A H 0.7398 0.6647 0.1960 0.028 Uiso 1 1 calc R U
H21B H 0.5927 0.6777 0.2547 0.028 Uiso 1 1 calc R U
H21C H 0.7966 0.7295 0.2603 0.028 Uiso 1 1 calc R U
N1 N 0.4979(3) 0.47079(16) 0.57692(10) 0.0237(4) Uani 1 1 d . U
O1 O 1.1023(3) 1.05345(13) 0.11806(8) 0.0267(4) Uani 1 1 d . U
O2 O 0.4310(2) 0.79660(12) 0.34047(8) 0.0205(3) Uani 1 1 d . U
O3 O 0.4069(3) 0.91033(13) 0.42453(9) 0.0365(5) Uani 1 1 d . U
O4 O 0.4979(3) 0.48801(15) 0.63596(8) 0.0331(5) Uani 1 1 d . U
O5 O 0.5202(3) 0.38284(13) 0.55295(9) 0.0328(5) Uani 1 1 d . U

loop_
_atom_site_aniso_label
_atom_site_aniso_U_11
_atom_site_aniso_U_22
_atom_site_aniso_U_33
_atom_site_aniso_U_23
_atom_site_aniso_U_13
_atom_site_aniso_U_12
C1 0.0221(8) 0.0167(7) 0.0151(7) 0.0015(7) -0.0014(7) 0.0028(7)
C2 0.0238(9) 0.0155(8) 0.0157(8) 0.0006(7) -0.0007(8) 0.0021(8)
C3 0.0239(9) 0.0156(8) 0.0136(8) 0.0002(7) 0.0001(8) 0.0036(7)
C4 0.0240(8) 0.0150(7) 0.0136(7) 0.0010(7) 0.0004(7) 0.0035(7)
C5 0.0270(8) 0.0155(7) 0.0158(7) 0.0021(7) 0.0035(7) 0.0032(7)
C6 0.0256(9) 0.0176(8) 0.0189(8) 0.0036(8) 0.0041(8) 0.0021(8)
C7 0.0238(9) 0.0171(8) 0.0187(9) 0.0029(8) 0.0022(8) 0.0006(8)
C8 0.0233(8) 0.0165(8) 0.0167(8) 0.0016(7) 0.0008(7) -0.0006(7)
C9 0.0230(8) 0.0148(7) 0.0152(7) -0.0001(6) 0.0013(7) 0.0017(7)
C10 0.0220(8) 0.0163(8) 0.0140(8) 0.0000(7) 0.0003(8) 0.0023(7)
C11 0.0224(9) 0.0192(9) 0.0167(9) 0.0037(8) -0.0019(8) 0.0007(8)
C12 0.0286(13) 0.0257(12) 0.0181(11) 0.0023(10) 0.0019(10) -0.0030(11)
C13 0.0251(8) 0.0195(8) 0.0157(8) -0.0022(7) 0.0010(7) 0.0008(7)
C14 0.0219(8) 0.0209(8) 0.0158(7) -0.0020(7) -0.0001(7) 0.0000(7)
C15 0.0243(9) 0.0226(8) 0.0169(9) -0.0028(8) 0.0011(8) 0.0017(8)
C16 0.0252(9) 0.0247(9) 0.0149(8) -0.0017(8) 0.0014(8) 0.0022(8)
C17 0.0237(8) 0.0228(8) 0.0156(7) 0.0010(7) 0.0011(7) 0.0008(7)
C18 0.0229(9) 0.0213(9) 0.0165(8) -0.0018(7) 0.0001(7) 0.0007(8)
C19 0.0218(8) 0.0217(8) 0.0147(8) -0.0026(7) 0.0002(7) 0.0004(8)
C20 0.0258(12) 0.0232(11) 0.0200(11) -0.0024(10) 0.0003(10) -0.0050(10)
C21 0.0222(11) 0.0162(11) 0.0177(11) 0.0000(9) 0.0014(9) 0.0018(9)
N1 0.0293(9) 0.0251(8) 0.0168(8) 0.0025(7) 0.0017(7) 0.0017(8)
O1 0.0298(10) 0.0266(9) 0.0236(9) 0.0013(7) 0.0017(8) -0.0086(8)
O2 0.0292(7) 0.0172(7) 0.0150(7) 0.0006(6) 0.0035(6) 0.0029(6)
O3 0.0694(13) 0.0198(8) 0.0203(9) -0.0036(7) -0.0037(9) 0.0047(9)
O4 0.0469(11) 0.0369(10) 0.0155(9) 0.0047(8) 0.0028(8) 0.0057(9)
O5 0.0485(11) 0.0236(9) 0.0261(9) 0.0030(8) 0.0027(9) 0.0025(9)

loop_
_atom_type_symbol
_atom_type_description
_atom_type_scat_dispersion_real
_atom_type_scat_dispersion_imag
_atom_type_scat_source
C C 0.0033 0.0016 'International Tables Vol C Tables 4.2.6.8 and 6.1.1.4'
H H 0.0000 0.0000 'International Tables Vol C Tables 4.2.6.8 and 6.1.1.4'
N N 0.0061 0.0033 'International Tables Vol C Tables 4.2.6.8 and 6.1.1.4'
O O 0.0106 0.0060 'International Tables Vol C Tables 4.2.6.8 and 6.1.1.4'

loop_
_geom_angle_atom_site_label_1
_geom_angle_atom_site_label_2
_geom_angle_atom_site_label_3
_geom_angle
C10 C1 C11 121.8(2)
C10 C1 C2 122.4(2)
C11 C1 C2 115.7(2)
C3 C2 C1 112.1(2)
C3 C2 H2A 109.2
C1 C2 H2A 109.2
C3 C2 H2B 109.2
C1 C2 H2B 109.2
H2A C2 H2B 107.9
C4 C3 C2 125.7(2)
C4 C3 H3 117.2
C2 C3 H3 117.2
C3 C4 C5 118.1(2)
C3 C4 C9 123.0(2)
C5 C4 C9 118.5(2)
O2 C5 C4 111.03(19)
O2 C5 C6 107.49(18)
C4 C5 C6 111.49(19)
O2 C5 H5 108.9
C4 C5 H5 108.9
C6 C5 H5 108.9
C5 C6 C7 112.2(2)
C5 C6 H6A 109.2
C7 C6 H6A 109.2
C5 C6 H6B 109.2
C7 C6 H6B 109.2
H6A C6 H6B 107.9
C6 C7 C8 111.9(2)
C6 C7 H7A 109.2
C8 C7 H7A 109.2
C6 C7 H7B 109.2
C8 C7 H7B 109.2
H7A C7 H7B 107.9
C20 C8 C7 111.4(2)
C20 C8 C9 114.29(19)
C7 C8 C9 110.89(18)
C20 C8 H8 106.6
C7 C8 H8 106.6
C9 C8 H8 106.6
C10 C9 C4 110.07(19)
C10 C9 C21 107.29(19)
C4 C9 C21 110.72(18)
C10 C9 C8 108.39(18)
C4 C9 C8 108.26(19)
C21 C9 C8 112.08(19)
C1 C10 C9 126.4(2)
C1 C10 H10 116.8
C9 C10 H10 116.8
O1 C11 C1 119.4(2)
O1 C11 C12 120.8(2)
C1 C11 C12 119.9(2)
C11 C12 H12A 109.5
C11 C12 H12B 109.5
H12A C12 H12B 109.5
C11 C12 H12C 109.5
H12A C12 H12C 109.5
H12B C12 H12C 109.5
O3 C13 O2 124.6(2)
O3 C13 C14 123.2(2)
O2 C13 C14 112.24(19)
C19 C14 C15 120.0(2)
C19 C14 C13 122.1(2)
C15 C14 C13 117.9(2)
C16 C15 C14 120.3(2)
C16 C15 H15 119.8
C14 C15 H15 119.8
C15 C16 C17 118.3(2)
C15 C16 H16 120.8
C17 C16 H16 120.8
C18 C17 C16 122.5(2)
C18 C17 N1 118.4(2)
C16 C17 N1 119.1(2)
C19 C18 C17 118.9(2)
C19 C18 H18 120.6
C17 C18 H18 120.6
C18 C19 C14 120.0(2)
C18 C19 H19 120.0
C14 C19 H19 120.0
C8 C20 H20A 109.5
C8 C20 H20B 109.5
H20A C20 H20B 109.5
C8 C20 H20C 109.5
H20A C20 H20C 109.5
H20B C20 H20C 109.5
C9 C21 H21A 109.5
C9 C21 H21B 109.5
H21A C21 H21B 109.5
C9 C21 H21C 109.5
H21A C21 H21C 109.5
H21B C21 H21C 109.5
O4 N1 O5 123.6(2)
O4 N1 C17 118.3(2)
O5 N1 C17 118.13(19)
C13 O2 C5 116.54(17)

loop_
_geom_bond_atom_site_label_1
_geom_bond_atom_site_label_2
_geom_bond_distance
C1 C10 1.331(3)
C1 C11 1.491(3)
C1 C2 1.502(3)
C2 C3 1.496(3)
C2 H2A 0.9900
C2 H2B 0.9900
C3 C4 1.328(3)
C3 H3 0.9500
C4 C5 1.509(3)
C4 C9 1.529(3)
C5 O2 1.481(3)
C5 C6 1.516(3)
C5 H5 1.0000
C6 C7 1.520(3)
C6 H6A 0.9900
C6 H6B 0.9900
C7 C8 1.532(3)
C7 H7A 0.9900
C7 H7B 0.9900
C8 C20 1.530(3)
C8 C9 1.573(3)
C8 H8 1.0000
C9 C10 1.513(3)
C9 C21 1.546(3)
C10 H10 0.9500
C11 O1 1.224(3)
C11 C12 1.505(3)
C12 H12A 0.9800
C12 H12B 0.9800
C12 H12C 0.9800
C13 O3 1.202(3)
C13 O2 1.338(3)
C13 C14 1.498(3)
C14 C19 1.396(3)
C14 C15 1.397(3)
C15 C16 1.383(3)
C15 H15 0.9500
C16 C17 1.383(3)
C16 H16 0.9500
C17 C18 1.384(3)
C17 N1 1.477(3)
C18 C19 1.378(3)
C18 H18 0.9500
C19 H19 0.9500
C20 H20A 0.9800
C20 H20B 0.9800
C20 H20C 0.9800
C21 H21A 0.9800
C21 H21B 0.9800
C21 H21C 0.9800
N1 O4 1.224(3)
N1 O5 1.231(3)

loop_
_publcif_info_exptl_table_extra_item
sin_theta_over_lambda_max
